data_4036663
loop_
_publ_author_name
'Dziuganowska, Zofia A.'
'\'Slepokura, Katarzyna'
'Volle, Jean-No\"el'
'Virieux, David'
'Pirat, Jean-Luc'
'Kafarski, Pawe\/l'

_publ_section_title
;
 Structural Analogues of Selfotel.
;
_journal_issue 12
_journal_name_full 'The Journal of organic chemistry'
_journal_page_first 4947
_journal_page_last 4954
_journal_paper_doi 10.1021/acs.joc.6b00220
_journal_volume 81
_journal_year 2016
_chemical_formula_moiety 'C6 H6 N O5 P, H2 O'
_chemical_formula_sum 'C6 H8 N O6 P'
_chemical_formula_weight 221.10
_space_group_crystal_system triclinic
_space_group_IT_number 2
_space_group_name_Hall '-P 1'
_space_group_name_H-M_alt 'P -1'
_atom_sites_solution_hydrogens difmap
_atom_sites_solution_primary direct
_atom_sites_solution_secondary difmap
_audit_creation_method SHELXL-2013
_cell_angle_alpha 69.88(4)
_cell_angle_beta 72.00(4)
_cell_angle_gamma 74.94(4)
_cell_formula_units_Z 4
_cell_length_a 9.349(3)
_cell_length_b 9.590(3)
_cell_length_c 10.611(4)
_cell_measurement_reflns_used 9524
_cell_measurement_temperature 100(2)
_cell_measurement_theta_max 35.00
_cell_measurement_theta_min 2.63
_cell_volume 836.9(6)
_computing_cell_refinement
;
CrysAlis RED, Oxford Diffraction Ltd.,
Version 1.171.33.66 (release 28-04-2010 CrysAlis171 .NET)
(compiled Apr 28 2010,14:27:37)
;
_computing_data_collection
;
CrysAlis CCD, Oxford Diffraction Ltd.,
Version 1.171.33.66 (release 28-04-2010 CrysAlis171 .NET)
(compiled Apr 28 2010,14:27:37)
;
_computing_data_reduction
;
CrysAlis RED, Oxford Diffraction Ltd.,
Version 1.171.33.66 (release 28-04-2010 CrysAlis171 .NET)
(compiled Apr 28 2010,14:27:37)
;
_computing_structure_refinement 'SHELXL-2013 (Sheldrick, 2008)'
_computing_structure_solution 'SHELXs-97 (Sheldrick, 2008)'
_diffrn_ambient_temperature 100(2)
_diffrn_measured_fraction_theta_full 0.973
_diffrn_measured_fraction_theta_max 0.839
_diffrn_measurement_device_type
;
Xcalibur PX kappa-geometry diffractometer with an Onyx 
CCD camera 
;
_diffrn_measurement_method 'omega and phi scans'
_diffrn_radiation_type MoK\a
_diffrn_radiation_wavelength 0.71073
_diffrn_reflns_av_R_equivalents 0.0158
_diffrn_reflns_av_unetI/netI 0.0183
_diffrn_reflns_Laue_measured_fraction_full 0.973
_diffrn_reflns_Laue_measured_fraction_max 0.839
_diffrn_reflns_limit_h_max 11
_diffrn_reflns_limit_h_min -15
_diffrn_reflns_limit_k_max 15
_diffrn_reflns_limit_k_min -15
_diffrn_reflns_limit_l_max 13
_diffrn_reflns_limit_l_min -14
_diffrn_reflns_number 11555
_diffrn_reflns_point_group_measured_fraction_full 0.973
_diffrn_reflns_point_group_measured_fraction_max 0.839
_diffrn_reflns_theta_full 25.242
_diffrn_reflns_theta_max 35.080
_diffrn_reflns_theta_min 2.633
_diffrn_source 'Enhance (Mo) X-ray Source'
_exptl_absorpt_coefficient_mu 0.334
_exptl_absorpt_correction_T_max 0.938
_exptl_absorpt_correction_T_min 0.872
_exptl_absorpt_correction_type analytical
_exptl_absorpt_process_details
;
CrysAlis RED, Oxford Diffraction Ltd.,
Version 1.171.33.66 (release 28-04-2010 CrysAlis171 .NET)
(compiled Apr 28 2010,14:27:37)
Analytical numeric absorption correction using a multifaceted crystal
			model based on expressions derived by R.C. Clark & J.S. Reid.
(Clark, R. C. & Reid, J. S. (1995). Acta Cryst. A51, 887-897)
;
_exptl_crystal_colour colourless
_exptl_crystal_density_diffrn 1.755
_exptl_crystal_description block
_exptl_crystal_F_000 456
_exptl_crystal_size_max 0.44
_exptl_crystal_size_mid 0.31
_exptl_crystal_size_min 0.22
_refine_diff_density_max 0.576
_refine_diff_density_min -0.403
_refine_diff_density_rms 0.072
_refine_ls_extinction_method none
_refine_ls_goodness_of_fit_ref 1.050
_refine_ls_hydrogen_treatment constr
_refine_ls_matrix_type full
_refine_ls_number_parameters 257
_refine_ls_number_reflns 6222
_refine_ls_number_restraints 4
_refine_ls_restrained_S_all 1.050
_refine_ls_R_factor_all 0.0338
_refine_ls_R_factor_gt 0.0291
_refine_ls_shift/su_max 0.001
_refine_ls_shift/su_mean 0.000
_refine_ls_structure_factor_coef Fsqd
_refine_ls_weighting_details 'w=1/[\s^2^(Fo^2^)+(0.0497P)^2^+0.2919P] where P=(Fo^2^+2Fc^2^)/3'
_refine_ls_weighting_scheme calc
_refine_ls_wR_factor_gt 0.0834
_refine_ls_wR_factor_ref 0.0858
_reflns_Friedel_coverage 0.000
_reflns_number_gt 5472
_reflns_number_total 6222
_reflns_threshold_expression 'I > 2\s(I)'
_cod_data_source_file jo6b00220_si_003.cif
_cod_data_source_block 13_zofia1a
_cod_database_code 4036663
_shelx_space_group_comment
;
The symmetry employed for this shelxl refinement is uniquely defined
by the following loop, which should always be used as a source of
symmetry information in preference to the above space-group names.
They are only intended as comments.
;
_shelx_estimated_absorpt_t_min 0.867
_shelx_estimated_absorpt_t_max 0.930
_shelxl_version_number 2013-4

loop_
_space_group_symop_operation_xyz
'x, y, z'
'-x, -y, -z'

loop_
_atom_site_label
_atom_site_type_symbol
_atom_site_fract_x
_atom_site_fract_y
_atom_site_fract_z
_atom_site_U_iso_or_equiv
_atom_site_adp_type
_atom_site_occupancy
_atom_site_site_symmetry_order
_atom_site_calc_flag
_atom_site_refinement_flags_posn
_atom_site_refinement_flags_adp
P1A P 0.66937(2) 0.60277(2) 0.53087(3) 0.00827(5) Uani 1 1 d . .
O1A O 0.65688(8) 0.44794(7) 0.62786(8) 0.01206(13) Uani 1 1 d . .
O2A O 0.79256(8) 0.67872(8) 0.52724(8) 0.01162(13) Uani 1 1 d . .
O3A O 0.67372(8) 0.60075(8) 0.38291(8) 0.01161(13) Uani 1 1 d . .
H3A H 0.7076 0.6766 0.3239 0.017 Uiso 1 1 calc R U
O4A O 0.59381(9) 0.66196(8) 0.81295(9) 0.01541(14) Uani 1 1 d . .
O5A O 0.53933(8) 0.91069(8) 0.79098(9) 0.01424(14) Uani 1 1 d . .
H5A H 0.5923 0.8869 0.8488 0.021 Uiso 1 1 calc R U
N1A N 0.39313(9) 0.75633(8) 0.48367(9) 0.01066(14) Uani 1 1 d . .
H1NA H 0.4168 0.6989 0.4285 0.013 Uiso 1 1 calc R U
C2A C 0.48757(10) 0.73353(9) 0.56564(10) 0.00912(15) Uani 1 1 d . .
C3A C 0.44675(10) 0.82238(9) 0.65554(10) 0.00931(15) Uani 1 1 d . .
C4A C 0.31644(10) 0.93417(10) 0.65356(11) 0.01141(16) Uani 1 1 d . .
H41 H 0.2902 0.9968 0.7127 0.014 Uiso 1 1 calc R U
C5A C 0.22518(10) 0.95379(10) 0.56521(11) 0.01222(16) Uani 1 1 d . .
H51 H 0.1367 1.0298 0.5630 0.015 Uiso 1 1 calc R U
C6A C 0.26546(10) 0.86081(10) 0.48064(11) 0.01227(16) Uani 1 1 d . .
H61 H 0.2036 0.8706 0.4209 0.015 Uiso 1 1 calc R U
C7A C 0.53648(10) 0.78991(10) 0.76060(10) 0.00984(15) Uani 1 1 d . .
P1B P 0.79320(2) 0.85635(2) 0.03888(3) 0.00823(5) Uani 1 1 d . .
O1B O 0.67266(8) 0.81929(8) -0.00401(8) 0.01163(13) Uani 1 1 d . .
O2B O 0.78182(8) 0.81313(8) 0.19135(8) 0.01192(13) Uani 1 1 d . .
O3B O 0.81721(8) 1.02282(7) -0.02925(8) 0.01354(13) Uani 1 1 d . .
H3B H 0.7493 1.0711 -0.0721 0.020 Uiso 1 1 calc R U
O4B O 0.87837(9) 0.86991(8) -0.28609(9) 0.01537(14) Uani 1 1 d . .
O5B O 0.94865(8) 0.62951(8) -0.29533(9) 0.01461(14) Uani 1 1 d . .
H5B H 0.8899 0.6570 -0.3486 0.022 Uiso 1 1 calc R U
N1B N 1.07031(9) 0.69730(8) 0.06777(9) 0.00966(14) Uani 1 1 d . .
H1NB H 1.0382 0.7287 0.1422 0.012 Uiso 1 1 calc R U
C2B C 0.97961(10) 0.74440(9) -0.02170(10) 0.00917(15) Uani 1 1 d . .
C3B C 1.03057(10) 0.69204(9) -0.13830(10) 0.00957(15) Uani 1 1 d . .
C4B C 1.16993(10) 0.59326(10) -0.15712(11) 0.01140(16) Uani 1 1 d . .
H42 H 1.2034 0.5550 -0.2349 0.014 Uiso 1 1 calc R U
C5B C 1.25951(10) 0.55084(10) -0.06285(11) 0.01225(16) Uani 1 1 d . .
H52 H 1.3551 0.4856 -0.0761 0.015 Uiso 1 1 calc R U
C6B C 1.20597(10) 0.60597(10) 0.05074(11) 0.01164(16) Uani 1 1 d . .
H62 H 1.2652 0.5792 0.1166 0.014 Uiso 1 1 calc R U
C7B C 0.94169(10) 0.74131(10) -0.24670(10) 0.01030(15) Uani 1 1 d . .
O1W O 0.38491(9) 0.80471(9) 0.15867(9) 0.02072(17) Uani 1 1 d D .
H1W H 0.4756 0.8052 0.1118 0.031 Uiso 1 1 d DR U
H2W H 0.3795 0.7159 0.2090 0.031 Uiso 1 1 d DR U
O2W O 0.94369(8) 0.27043(8) 0.68138(8) 0.01441(14) Uani 1 1 d D .
H3W H 0.8745 0.3344 0.6482 0.022 Uiso 1 1 d DR U
H4W H 1.0227 0.2916 0.6194 0.022 Uiso 1 1 d DR U

loop_
_atom_site_aniso_label
_atom_site_aniso_U_11
_atom_site_aniso_U_22
_atom_site_aniso_U_33
_atom_site_aniso_U_23
_atom_site_aniso_U_13
_atom_site_aniso_U_12
P1A 0.00923(9) 0.00725(9) 0.00943(12) -0.00380(7) -0.00354(8) 0.00021(6)
O1A 0.0147(3) 0.0080(2) 0.0130(4) -0.0023(2) -0.0048(2) -0.0005(2)
O2A 0.0115(3) 0.0136(3) 0.0125(3) -0.0053(2) -0.0043(2) -0.0027(2)
O3A 0.0138(3) 0.0124(3) 0.0107(3) -0.0061(2) -0.0037(2) -0.0009(2)
O4A 0.0201(3) 0.0118(3) 0.0164(4) -0.0050(3) -0.0106(3) 0.0026(2)
O5A 0.0179(3) 0.0128(3) 0.0177(4) -0.0083(3) -0.0107(3) 0.0011(2)
N1A 0.0123(3) 0.0100(3) 0.0121(4) -0.0055(3) -0.0062(3) 0.0010(2)
C2A 0.0104(3) 0.0080(3) 0.0099(4) -0.0033(3) -0.0043(3) 0.0001(2)
C3A 0.0107(3) 0.0085(3) 0.0097(4) -0.0036(3) -0.0039(3) -0.0001(2)
C4A 0.0122(3) 0.0097(3) 0.0133(5) -0.0054(3) -0.0047(3) 0.0012(3)
C5A 0.0127(3) 0.0100(3) 0.0150(5) -0.0053(3) -0.0063(3) 0.0021(3)
C6A 0.0128(4) 0.0109(3) 0.0146(5) -0.0049(3) -0.0074(3) 0.0019(3)
C7A 0.0099(3) 0.0115(3) 0.0098(4) -0.0056(3) -0.0033(3) -0.0001(2)
P1B 0.00913(9) 0.00753(9) 0.00909(12) -0.00361(7) -0.00369(7) 0.00025(6)
O1B 0.0111(3) 0.0131(3) 0.0132(4) -0.0055(2) -0.0052(2) -0.0012(2)
O2B 0.0135(3) 0.0129(3) 0.0101(3) -0.0051(2) -0.0041(2) 0.0005(2)
O3B 0.0153(3) 0.0078(2) 0.0183(4) -0.0020(2) -0.0082(3) -0.0006(2)
O4B 0.0188(3) 0.0123(3) 0.0157(4) -0.0039(3) -0.0088(3) 0.0017(2)
O5B 0.0184(3) 0.0142(3) 0.0162(4) -0.0082(3) -0.0099(3) 0.0009(2)
N1B 0.0106(3) 0.0090(3) 0.0106(4) -0.0039(2) -0.0046(3) 0.0002(2)
C2B 0.0098(3) 0.0076(3) 0.0108(4) -0.0029(3) -0.0039(3) -0.0005(2)
C3B 0.0104(3) 0.0089(3) 0.0101(4) -0.0035(3) -0.0036(3) -0.0004(2)
C4B 0.0113(3) 0.0108(3) 0.0126(4) -0.0054(3) -0.0033(3) 0.0003(3)
C5B 0.0109(3) 0.0108(3) 0.0156(5) -0.0054(3) -0.0047(3) 0.0013(3)
C6B 0.0112(3) 0.0100(3) 0.0147(5) -0.0038(3) -0.0059(3) 0.0004(3)
C7B 0.0106(3) 0.0124(3) 0.0085(4) -0.0039(3) -0.0026(3) -0.0013(3)
O1W 0.0130(3) 0.0170(3) 0.0231(4) 0.0049(3) -0.0045(3) -0.0020(2)
O2W 0.0120(3) 0.0177(3) 0.0128(4) -0.0040(3) -0.0038(2) -0.0007(2)

loop_
_atom_type_symbol
_atom_type_description
_atom_type_scat_dispersion_real
_atom_type_scat_dispersion_imag
_atom_type_scat_source
C C 0.0033 0.0016 'International Tables Vol C Tables 4.2.6.8 and 6.1.1.4'
H H 0.0000 0.0000 'International Tables Vol C Tables 4.2.6.8 and 6.1.1.4'
N N 0.0061 0.0033 'International Tables Vol C Tables 4.2.6.8 and 6.1.1.4'
O O 0.0106 0.0060 'International Tables Vol C Tables 4.2.6.8 and 6.1.1.4'
P P 0.1023 0.0942 'International Tables Vol C Tables 4.2.6.8 and 6.1.1.4'

loop_
_geom_angle_atom_site_label_1
_geom_angle_atom_site_label_2
_geom_angle_atom_site_label_3
_geom_angle
O1A P1A O2A 118.67(6)
O1A P1A O3A 108.47(5)
O2A P1A O3A 111.43(6)
O1A P1A C2A 110.38(6)
O2A P1A C2A 106.28(5)
O3A P1A C2A 99.97(6)
P1A O3A H3A 109.5
C7A O5A H5A 109.5
C6A N1A C2A 124.53(9)
C6A N1A H1NA 117.7
C2A N1A H1NA 117.7
N1A C2A C3A 117.28(8)
N1A C2A P1A 115.56(7)
C3A C2A P1A 126.73(7)
C2A C3A C4A 119.86(9)
C2A C3A C7A 119.66(8)
C4A C3A C7A 120.34(9)
C5A C4A C3A 120.11(9)
C5A C4A H41 119.9
C3A C4A H41 119.9
C6A C5A C4A 118.80(9)
C6A C5A H51 120.6
C4A C5A H51 120.6
N1A C6A C5A 119.37(9)
N1A C6A H61 120.3
C5A C6A H61 120.3
O4A C7A O5A 125.75(9)
O4A C7A C3A 121.05(9)
O5A C7A C3A 113.15(8)
O1B P1B O2B 116.97(6)
O1B P1B O3B 113.34(6)
O2B P1B O3B 109.94(6)
O1B P1B C2B 109.24(5)
O2B P1B C2B 101.47(6)
O3B P1B C2B 104.48(6)
P1B O3B H3B 109.5
C7B O5B H5B 109.5
C6B N1B C2B 124.40(9)
C6B N1B H1NB 117.8
C2B N1B H1NB 117.8
N1B C2B C3B 117.33(8)
N1B C2B P1B 113.69(8)
C3B C2B P1B 128.67(8)
C2B C3B C4B 119.61(9)
C2B C3B C7B 121.79(8)
C4B C3B C7B 118.59(9)
C5B C4B C3B 120.45(10)
C5B C4B H42 119.8
C3B C4B H42 119.8
C6B C5B C4B 118.29(9)
C6B C5B H52 120.9
C4B C5B H52 120.9
N1B C6B C5B 119.87(10)
N1B C6B H62 120.1
C5B C6B H62 120.1
O4B C7B O5B 125.94(10)
O4B C7B C3B 122.61(9)
O5B C7B C3B 111.39(8)
H1W O1W H2W 107.0
H3W O2W H4W 102.3

loop_
_geom_bond_atom_site_label_1
_geom_bond_atom_site_label_2
_geom_bond_distance
P1A O1A 1.4973(11)
P1A O2A 1.4991(9)
P1A O3A 1.5647(10)
P1A C2A 1.8494(12)
O3A H3A 0.8400
O4A C7A 1.2144(12)
O5A C7A 1.3132(12)
O5A H5A 0.8400
N1A C6A 1.3453(13)
N1A C2A 1.3517(13)
N1A H1NA 0.8800
C2A C3A 1.3953(14)
C3A C4A 1.3984(14)
C3A C7A 1.4990(15)
C4A C5A 1.3899(15)
C4A H41 0.9500
C5A C6A 1.3818(15)
C5A H51 0.9500
C6A H61 0.9500
P1B O1B 1.4966(9)
P1B O2B 1.5020(10)
P1B O3B 1.5536(10)
P1B C2B 1.8475(13)
O3B H3B 0.8400
O4B C7B 1.2104(12)
O5B C7B 1.3205(12)
O5B H5B 0.8400
N1B C6B 1.3410(13)
N1B C2B 1.3519(13)
N1B H1NB 0.8800
C2B C3B 1.3959(15)
C3B C4B 1.4010(14)
C3B C7B 1.4999(15)
C4B C5B 1.3886(15)
C4B H42 0.9500
C5B C6B 1.3823(15)
C5B H52 0.9500
C6B H62 0.9500
O1W H1W 0.8398
O1W H2W 0.8401
O2W H3W 0.8398
O2W H4W 0.8399

loop_
_geom_hbond_atom_site_label_D
_geom_hbond_atom_site_label_H
_geom_hbond_atom_site_label_A
_geom_hbond_distance_DH
_geom_hbond_distance_HA
_geom_hbond_distance_DA
_geom_hbond_angle_DHA
_geom_hbond_site_symmetry_A
O3A H3A O2B 0.84 1.67 2.5006(18) 172.1 .
O5A H5A O1B 0.84 1.79 2.6174(16) 168.3 1_556
N1A H1NA O3A 0.88 2.30 2.7533(17) 111.7 .
N1A H1NA O1A 0.88 2.04 2.8053(14) 145.2 2_666
C4A H41 O2B 0.95 2.24 3.1745(17) 166.8 2_676
C6A H61 O4B 0.95 2.46 2.997(2) 115.5 2_675
O3B H3B O1W 0.84 1.74 2.5708(17) 171.3 2_675
O5B H5B O2A 0.84 1.75 2.5740(15) 166.9 1_554
N1B H1NB O2B 0.88 2.28 2.7362(17) 112.5 .
N1B H1NB O2W 0.88 1.93 2.7437(15) 152.2 2_766
C4B H42 O3A 0.95 2.37 3.2905(19) 162.6 2_765
C6B H62 O4A 0.95 2.34 2.969(2) 123.1 2_766
O1W H1W O1B 0.84 1.88 2.7195(17) 175.4 .
O1W H2W O1A 0.84 1.90 2.7061(18) 159.4 2_666
O2W H3W O1A 0.84 2.08 2.8835(17) 159.8 .
O2W H4W O2A 0.84 1.94 2.7797(18) 174.3 2_766

loop_
_geom_torsion_atom_site_label_1
_geom_torsion_atom_site_label_2
_geom_torsion_atom_site_label_3
_geom_torsion_atom_site_label_4
_geom_torsion
C6A N1A C2A C3A 1.75(14)
C6A N1A C2A P1A -171.23(8)
O1A P1A C2A N1A -96.92(8)
O2A P1A C2A N1A 133.16(8)
O3A P1A C2A N1A 17.19(8)
O1A P1A C2A C3A 90.87(9)
O2A P1A C2A C3A -39.06(10)
O3A P1A C2A C3A -155.02(8)
N1A C2A C3A C4A -2.87(13)
P1A C2A C3A C4A 169.22(7)
N1A C2A C3A C7A 172.72(8)
P1A C2A C3A C7A -15.19(13)
C2A C3A C4A C5A 1.93(14)
C7A C3A C4A C5A -173.63(9)
C3A C4A C5A C6A 0.26(15)
C2A N1A C6A C5A 0.43(15)
C4A C5A C6A N1A -1.44(15)
C2A C3A C7A O4A -32.87(14)
C4A C3A C7A O4A 142.70(10)
C2A C3A C7A O5A 149.64(9)
C4A C3A C7A O5A -34.79(13)
C6B N1B C2B C3B 0.99(13)
C6B N1B C2B P1B 175.15(7)
O1B P1B C2B N1B -143.18(7)
O2B P1B C2B N1B -19.07(7)
O3B P1B C2B N1B 95.25(8)
O1B P1B C2B C3B 30.17(10)
O2B P1B C2B C3B 154.29(8)
O3B P1B C2B C3B -91.40(9)
N1B C2B C3B C4B 0.77(13)
P1B C2B C3B C4B -172.38(7)
N1B C2B C3B C7B -177.85(8)
P1B C2B C3B C7B 9.00(13)
C2B C3B C4B C5B -1.92(13)
C7B C3B C4B C5B 176.74(8)
C3B C4B C5B C6B 1.36(14)
C2B N1B C6B C5B -1.57(14)
C4B C5B C6B N1B 0.34(14)
C2B C3B C7B O4B 40.37(14)
C4B C3B C7B O4B -138.26(10)
C2B C3B C7B O5B -142.48(9)
C4B C3B C7B O5B 38.89(12)
